data_7060637
loop_
_publ_author_name
'Braun, Vanessa'
'Wurzenberger, Maximilian H. H.'
'Weippert, Valentin'
'Stierstorfer, J\"org'

_publ_section_title
;
 Tailoring the properties of 3d transition metal complexes with different
 N-cycloalkyl-substituted tetrazoles
;
_journal_issue 25
_journal_name_full 'New Journal of Chemistry'
_journal_page_first 11042
_journal_page_last 11050
_journal_paper_doi 10.1039/D1NJ01675J
_journal_volume 45
_journal_year 2021
_chemical_formula_moiety 'C24 H44 Mn N16 O2, 2(Cl O4)'
_chemical_formula_sum 'C24 H44 Cl2 Mn N16 O10'
_chemical_formula_weight 842.59
_chemical_name_common 'diaqua tetrakis(1-cyclopentyl-5H-tetrazole) iron(II) diperchlorate'
_chemical_name_systematic 'diaqua tetrakis(1-cyclopentyl-5H-tetrazole) iron(II) diperchlorate'
_space_group_IT_number 2
_space_group_name_Hall '-P 1'
_space_group_name_H-M_alt 'P -1'
_symmetry_cell_setting triclinic
_symmetry_Int_Tables_number 2
_symmetry_space_group_name_Hall '-P 1'
_symmetry_space_group_name_H-M 'P -1'
_atom_sites_solution_hydrogens mixed
_atom_sites_solution_primary difmap
_audit_creation_date 2020-09-23
_audit_creation_method SHELXL-2018/3
_audit_update_record
;
2021-02-04 deposited with the CCDC.	2021-04-28 downloaded from the CCDC.
;
_cell_angle_alpha 68.044(4)
_cell_angle_beta 79.661(4)
_cell_angle_gamma 77.005(4)
_cell_formula_units_Z 2
_cell_length_a 10.7162(4)
_cell_length_b 11.9386(6)
_cell_length_c 15.5566(7)
_cell_measurement_reflns_used 3778
_cell_measurement_temperature 106(2)
_cell_measurement_theta_max 28.8860
_cell_measurement_theta_min 2.2870
_cell_volume 1788.58(15)
_computing_cell_refinement 'CrysAlisPro 1.171.40.82a (Rigaku OD, 2020)'
_computing_data_collection 'CrysAlisPro 1.171.40.82a (Rigaku OD, 2020)'
_computing_data_reduction 'CrysAlisPro 1.171.40.82a (Rigaku OD, 2020)'
_computing_molecular_graphics 'Diamond 2.1c, Crystal Impact GbR'
_computing_publication_material 'Encifer 1.5.1, CCDC 2014'
_computing_structure_refinement 'SHELXL-2018/3 (Sheldrick, 2018)'
_computing_structure_solution SIR-92
_diffrn_ambient_temperature 106(2)
_diffrn_detector 'CCD plate'
_diffrn_detector_area_resol_mean 15.9809
_diffrn_detector_type Sapphire3
_diffrn_measured_fraction_theta_full 0.991
_diffrn_measured_fraction_theta_max 0.885
_diffrn_measurement_details
;
List of Runs (angles in degrees, time in seconds):

  # Type    Start    End  Width  t~exp~   \w     \q     \k     \f   Frames
#--------------------------------------------------------------------------
  1  \w    -39.00  11.00   1.00   10.00    --  -15.28 -77.00  30.00   50
  2  \w     -3.00  85.00   1.00   10.00    --   16.22  37.00   0.00   88
  3  \w    -20.00  55.00   1.00   10.00    --   16.22 -99.00-180.00   75
  4  \w    -54.00  39.00   1.00   10.00    --   16.22 -19.00-180.00   93
;
_diffrn_measurement_device 'four-circle diffractometer'
_diffrn_measurement_device_type 'Xcalibur, Sapphire3'
_diffrn_measurement_method '\w scans'
_diffrn_orient_matrix_UB_11 -0.0603530000
_diffrn_orient_matrix_UB_12 0.0134712000
_diffrn_orient_matrix_UB_13 -0.0176131000
_diffrn_orient_matrix_UB_21 -0.0253737000
_diffrn_orient_matrix_UB_22 -0.0398680000
_diffrn_orient_matrix_UB_23 0.0430237000
_diffrn_orient_matrix_UB_31 -0.0194962000
_diffrn_orient_matrix_UB_32 0.0495884000
_diffrn_orient_matrix_UB_33 0.0168143000
_diffrn_radiation_monochromator graphite
_diffrn_radiation_probe x-ray
_diffrn_radiation_type MoK\a
_diffrn_radiation_wavelength 0.71073
_diffrn_reflns_av_R_equivalents 0.0234
_diffrn_reflns_av_sigmaI/netI 0.0451
_diffrn_reflns_av_unetI/netI 0.0498
_diffrn_reflns_Laue_measured_fraction_full 0.991
_diffrn_reflns_Laue_measured_fraction_max 0.885
_diffrn_reflns_limit_h_max 13
_diffrn_reflns_limit_h_min -8
_diffrn_reflns_limit_k_max 15
_diffrn_reflns_limit_k_min -15
_diffrn_reflns_limit_l_max 20
_diffrn_reflns_limit_l_min -19
_diffrn_reflns_number 12525
_diffrn_reflns_point_group_measured_fraction_full 0.991
_diffrn_reflns_point_group_measured_fraction_max 0.885
_diffrn_reflns_theta_full 25.242
_diffrn_reflns_theta_max 28.282
_diffrn_reflns_theta_min 1.961
_diffrn_source 'fine-focus sealed X-ray tube'
_exptl_absorpt_coefficient_mu 0.595
_exptl_absorpt_correction_T_max 1.00000
_exptl_absorpt_correction_T_min 0.89247
_exptl_absorpt_correction_type multi-scan
_exptl_absorpt_process_details
;
CrysAlisPro 1.171.40.82a (Rigaku Oxford Diffraction, 2020)
Empirical absorption correction using spherical harmonics,
implemented in SCALE3 ABSPACK scaling algorithm.
;
_exptl_crystal_colour colorless
_exptl_crystal_density_diffrn 1.565
_exptl_crystal_description block
_exptl_crystal_F_000 878
_exptl_crystal_size_max 0.400
_exptl_crystal_size_mid 0.400
_exptl_crystal_size_min 0.300
_refine_diff_density_max 1.724
_refine_diff_density_min -0.918
_refine_diff_density_rms 0.091
_refine_ls_extinction_method none
_refine_ls_goodness_of_fit_ref 1.031
_refine_ls_hydrogen_treatment mixed
_refine_ls_matrix_type full
_refine_ls_number_parameters 497
_refine_ls_number_reflns 7870
_refine_ls_number_restraints 0
_refine_ls_restrained_S_all 1.031
_refine_ls_R_factor_all 0.0768
_refine_ls_R_factor_gt 0.0572
_refine_ls_shift/su_max 0.000
_refine_ls_shift/su_mean 0.000
_refine_ls_structure_factor_coef Fsqd
_refine_ls_weighting_details 'w=1/[\s^2^(Fo^2^)+(0.0604P)^2^+3.5768P] where P=(Fo^2^+2Fc^2^)/3'
_refine_ls_weighting_scheme calc
_refine_ls_wR_factor_gt 0.1349
_refine_ls_wR_factor_ref 0.1514
_reflns_Friedel_coverage 0.000
_reflns_number_gt 6124
_reflns_number_total 7870
_reflns_threshold_expression 'I > 2\s(I)'
_cod_data_source_file d1nj01675j2.cif
_cod_data_source_block px326
_cod_depositor_comments 'Adding full bibliography for 7060620--7060640.cif.'
_cod_database_code 7060637
_shelx_space_group_comment
;
The symmetry employed for this shelxl refinement is uniquely defined
by the following loop, which should always be used as a source of
symmetry information in preference to the above space-group names.
They are only intended as comments.
;
_shelx_estimated_absorpt_t_min 0.797
_shelx_estimated_absorpt_t_max 0.842

loop_
_space_group_symop_operation_xyz
'x, y, z'
'-x, -y, -z'

loop_
_atom_site_label
_atom_site_type_symbol
_atom_site_fract_x
_atom_site_fract_y
_atom_site_fract_z
_atom_site_U_iso_or_equiv
_atom_site_adp_type
_atom_site_occupancy
_atom_site_site_symmetry_order
_atom_site_calc_flag
_atom_site_refinement_flags_posn
_atom_site_refinement_flags_adp
_atom_site_refinement_flags_occupancy
_atom_site_disorder_assembly
_atom_site_disorder_group
Mn1 Mn 0.000000 1.000000 0.000000 0.01846(16) Uani 1 2 d S . P . .
O1 O -0.1055(2) 0.8654(2) 0.00102(18) 0.0233(5) Uani 1 1 d . . . . .
N1 N -0.1428(3) 0.9223(3) 0.29377(19) 0.0260(6) Uani 1 1 d . . . . .
N2 N -0.2315(3) 1.0199(3) 0.2542(2) 0.0290(6) Uani 1 1 d . . . . .
N3 N -0.2004(3) 1.0528(3) 0.16561(19) 0.0272(6) Uani 1 1 d . . . . .
N4 N -0.0915(3) 0.9775(2) 0.14606(18) 0.0231(6) Uani 1 1 d . . . . .
N5 N 0.3529(3) 0.7822(2) 0.11893(18) 0.0218(5) Uani 1 1 d . . . . .
N6 N 0.3294(3) 0.7026(2) 0.08353(19) 0.0231(6) Uani 1 1 d . . . . .
N7 N 0.2197(3) 0.7490(2) 0.04946(18) 0.0221(5) Uani 1 1 d . . . . .
N8 N 0.1709(3) 0.8578(2) 0.06219(19) 0.0228(6) Uani 1 1 d . . . . .
C1 C -0.0587(3) 0.8976(3) 0.2270(2) 0.0252(7) Uani 1 1 d . . . . .
H1 H 0.013437 0.832896 0.236026 0.030 Uiso 1 1 calc R U . . .
C2 C -0.1441(4) 0.8598(4) 0.3961(2) 0.0381(9) Uani 1 1 d . . . . .
H2 H -0.061908 0.800548 0.410849 0.046 Uiso 1 1 calc R U . . .
C3 C -0.2582(6) 0.7919(5) 0.4351(3) 0.0640(15) Uani 1 1 d . . . . .
H3A H -0.288428 0.773830 0.385952 0.077 Uiso 1 1 calc R U . . .
H3B H -0.234827 0.714089 0.486680 0.077 Uiso 1 1 calc R U . . .
C5 C -0.2951(5) 0.9497(6) 0.4995(4) 0.0621(13) Uani 1 1 d . . . . .
H5A H -0.288842 0.912071 0.567429 0.075 Uiso 1 1 calc R U . . .
H5B H -0.343204 1.034514 0.485774 0.075 Uiso 1 1 calc R U . . .
C6 C -0.1632(4) 0.9502(4) 0.4471(3) 0.0419(9) Uani 1 1 d . . . . .
H6A H -0.096989 0.925387 0.490749 0.050 Uiso 1 1 calc R U . . .
H6B H -0.155681 1.033445 0.401940 0.050 Uiso 1 1 calc R U . . .
C7 C 0.2551(3) 0.8751(3) 0.1056(2) 0.0245(7) Uani 1 1 d . . . . .
H7 H 0.247158 0.943597 0.124569 0.029 Uiso 1 1 calc R U . . .
C8 C 0.4719(3) 0.7609(3) 0.1631(2) 0.0283(7) Uani 1 1 d . . . . .
H8 H 0.523296 0.678002 0.168277 0.034 Uiso 1 1 calc R U . . .
C9 C 0.5526(3) 0.8595(3) 0.1099(3) 0.0315(8) Uani 1 1 d . . . . .
H9A H 0.645324 0.825322 0.114083 0.038 Uiso 1 1 calc R U . . .
H9B H 0.537010 0.894810 0.043356 0.038 Uiso 1 1 calc R U . . .
C10 C 0.5115(4) 0.9555(4) 0.1546(3) 0.0472(11) Uani 1 1 d . . . . .
H10A H 0.580231 1.004287 0.143066 0.057 Uiso 1 1 calc R U . . .
H10B H 0.432241 1.011518 0.130583 0.057 Uiso 1 1 calc R U . . .
C11 C 0.4880(7) 0.8855(6) 0.2540(4) 0.0795(18) Uani 1 1 d . . . . .
H11A H 0.423617 0.935295 0.285378 0.095 Uiso 1 1 calc R U . . .
H11B H 0.568724 0.861139 0.283948 0.095 Uiso 1 1 calc R U . . .
C12 C 0.4386(4) 0.7740(5) 0.2608(3) 0.0556(13) Uani 1 1 d . . . . .
H12A H 0.344278 0.783989 0.278184 0.067 Uiso 1 1 calc R U . . .
H12B H 0.480257 0.700221 0.308592 0.067 Uiso 1 1 calc R U . . .
Mn2 Mn 1.000000 0.500000 0.000000 0.01655(15) Uani 1 2 d S . P . .
O2 O 1.0843(2) 0.6658(2) -0.05644(18) 0.0236(5) Uani 1 1 d . . . . .
N9 N 0.6231(2) 0.6723(2) -0.10075(18) 0.0204(5) Uani 1 1 d . . . . .
N10 N 0.6190(3) 0.7104(3) -0.02898(19) 0.0251(6) Uani 1 1 d . . . . .
N11 N 0.7290(3) 0.6668(3) 0.00354(19) 0.0243(6) Uani 1 1 d . . . . .
N12 N 0.8058(2) 0.5991(2) -0.04568(17) 0.0195(5) Uani 1 1 d . . . . .
N13 N 0.8783(3) 0.5101(2) 0.28403(18) 0.0231(6) Uani 1 1 d . . . . .
N14 N 0.8668(3) 0.6310(2) 0.23483(18) 0.0256(6) Uani 1 1 d . . . . .
N15 N 0.9070(3) 0.6413(2) 0.14960(18) 0.0228(6) Uani 1 1 d . . . . .
N16 N 0.9450(2) 0.5286(2) 0.14123(17) 0.0196(5) Uani 1 1 d . . . . .
C13 C 0.7372(3) 0.6042(3) -0.1099(2) 0.0207(6) Uani 1 1 d . . . . .
H13 H 0.764997 0.565434 -0.155092 0.025 Uiso 1 1 calc R U . . .
C14 C 0.5089(3) 0.7026(3) -0.1508(2) 0.0236(7) Uani 1 1 d . . . . .
H14 H 0.445611 0.767536 -0.132695 0.028 Uiso 1 1 calc R U . . .
C15 C 0.5398(4) 0.7493(4) -0.2569(2) 0.0370(9) Uani 1 1 d . . . . .
H15A H 0.535674 0.839307 -0.281430 0.044 Uiso 1 1 calc R U . . .
H15B H 0.626792 0.709908 -0.275286 0.044 Uiso 1 1 calc R U . . .
C16 C 0.4368(4) 0.7142(4) -0.2931(3) 0.0443(10) Uani 1 1 d . . . . .
H16A H 0.375875 0.788304 -0.324609 0.053 Uiso 1 1 calc R U . . .
H16B H 0.476885 0.672893 -0.338372 0.053 Uiso 1 1 calc R U . . .
C17 C 0.3682(5) 0.6303(6) -0.2118(3) 0.0612(14) Uani 1 1 d . . . . .
H17A H 0.361580 0.557051 -0.225007 0.073 Uiso 1 1 calc R U . . .
H17B H 0.280062 0.672205 -0.198443 0.073 Uiso 1 1 calc R U . . .
C18 C 0.4438(3) 0.5924(3) -0.1284(3) 0.0323(8) Uani 1 1 d . . . . .
H18A H 0.507941 0.516962 -0.123624 0.039 Uiso 1 1 calc R U . . .
H18B H 0.385821 0.579022 -0.069527 0.039 Uiso 1 1 calc R U . . .
C19 C 0.9270(3) 0.4495(3) 0.2261(2) 0.0215(6) Uani 1 1 d . . . . .
H19 H 0.945794 0.362776 0.243069 0.026 Uiso 1 1 calc R U . . .
C20 C 0.8434(4) 0.4668(4) 0.3864(2) 0.0401(10) Uani 1 1 d . . . . .
H20 H 0.872350 0.523038 0.410039 0.048 Uiso 1 1 calc R U . . .
C21 C 0.6962(4) 0.4803(4) 0.4103(3) 0.0406(9) Uani 1 1 d . . . . .
H21A H 0.651997 0.497227 0.354927 0.049 Uiso 1 1 calc R U . . .
H21B H 0.661948 0.545963 0.436954 0.049 Uiso 1 1 calc R U . . .
C24 C 0.9126(6) 0.3405(5) 0.4348(3) 0.0631(14) Uani 1 1 d . . . . .
H24A H 0.987574 0.314983 0.394701 0.076 Uiso 1 1 calc R U . . .
H24B H 0.940692 0.333046 0.494240 0.076 Uiso 1 1 calc R U . . .
Cl1 Cl 0.19574(9) 0.54410(8) 0.33132(6) 0.0300(2) Uani 1 1 d . . . . .
O3 O 0.1616(3) 0.6733(3) 0.2931(3) 0.0718(11) Uani 1 1 d . . . . .
O4 O 0.3310(3) 0.5157(3) 0.3367(3) 0.0790(13) Uani 1 1 d . . . . .
O5 O 0.1631(3) 0.4881(4) 0.2749(3) 0.0682(11) Uani 1 1 d . . . . .
O6 O 0.1319(5) 0.5016(4) 0.4201(2) 0.0927(15) Uani 1 1 d . . . . .
Cl2 Cl 0.11297(7) 0.11538(7) 0.25186(5) 0.02308(17) Uani 1 1 d . . . . .
O7 O 0.1223(3) -0.0071(2) 0.3155(2) 0.0431(7) Uani 1 1 d . . . . .
O8 O -0.0201(2) 0.1646(2) 0.23189(16) 0.0283(5) Uani 1 1 d . . . . .
O9 O 0.1551(3) 0.1919(3) 0.28853(18) 0.0375(6) Uani 1 1 d . . . . .
O10 O 0.1910(2) 0.1170(2) 0.16500(16) 0.0307(5) Uani 1 1 d . . . . .
C4B C -0.3595(7) 0.8794(8) 0.4696(6) 0.115(3) Uani 1 1 d . . . . .
H4B1 H -0.412712 0.934464 0.419088 0.138 Uiso 1 1 calc R U . . .
H4B2 H -0.416616 0.833510 0.522217 0.138 Uiso 1 1 calc R U . . .
C22B C 0.6830(7) 0.3493(6) 0.4851(3) 0.099(3) Uani 1 1 d . . . . .
H22A H 0.605264 0.320780 0.480578 0.119 Uiso 1 1 calc R U . . .
H22B H 0.683521 0.346308 0.549472 0.119 Uiso 1 1 calc R U . . .
C23B C 0.8135(7) 0.2748(6) 0.4493(6) 0.101(3) Uani 1 1 d . . . . .
H23A H 0.834013 0.192078 0.496471 0.121 Uiso 1 1 calc R U . . .
H23B H 0.803039 0.265480 0.390537 0.121 Uiso 1 1 calc R U . . .
H22 H 1.067(4) 0.724(4) -0.105(3) 0.031(11) Uiso 1 1 d . . . . .
H12 H -0.123(4) 0.860(4) -0.049(3) 0.037(11) Uiso 1 1 d . . . . .
H11 H -0.105(4) 0.801(4) 0.042(3) 0.034(11) Uiso 1 1 d . . . . .
H21 H 1.119(5) 0.690(4) -0.029(4) 0.055(15) Uiso 1 1 d . . . . .

loop_
_atom_site_aniso_label
_atom_site_aniso_U_11
_atom_site_aniso_U_22
_atom_site_aniso_U_33
_atom_site_aniso_U_23
_atom_site_aniso_U_13
_atom_site_aniso_U_12
Mn1 0.0188(3) 0.0164(3) 0.0207(3) -0.0063(3) -0.0043(2) -0.0027(2)
O1 0.0308(13) 0.0165(11) 0.0237(12) -0.0041(10) -0.0081(10) -0.0073(9)
N1 0.0268(15) 0.0249(14) 0.0216(13) -0.0047(11) -0.0004(11) -0.0032(11)
N2 0.0230(14) 0.0316(16) 0.0278(15) -0.0078(13) -0.0010(11) -0.0010(12)
N3 0.0219(14) 0.0303(15) 0.0267(14) -0.0074(12) -0.0032(11) -0.0030(12)
N4 0.0237(14) 0.0224(14) 0.0247(13) -0.0086(11) -0.0038(11) -0.0051(11)
N5 0.0236(14) 0.0188(13) 0.0241(13) -0.0069(11) -0.0070(11) -0.0036(11)
N6 0.0239(14) 0.0210(13) 0.0275(14) -0.0107(11) -0.0066(11) -0.0030(11)
N7 0.0222(13) 0.0195(13) 0.0256(13) -0.0090(11) -0.0036(11) -0.0028(10)
N8 0.0239(14) 0.0182(13) 0.0266(14) -0.0074(11) -0.0072(11) -0.0015(11)
C1 0.0259(17) 0.0221(16) 0.0254(16) -0.0060(13) -0.0024(13) -0.0042(13)
C2 0.046(2) 0.035(2) 0.0220(17) -0.0041(15) 0.0017(15) 0.0013(17)
C3 0.097(4) 0.048(3) 0.041(2) -0.003(2) 0.013(3) -0.040(3)
C5 0.053(3) 0.081(4) 0.052(3) -0.030(3) 0.009(2) -0.011(3)
C6 0.046(2) 0.051(2) 0.0259(18) -0.0096(18) 0.0003(16) -0.012(2)
C7 0.0269(17) 0.0197(15) 0.0298(17) -0.0114(14) -0.0111(13) 0.0015(13)
C8 0.0264(17) 0.0235(17) 0.0350(18) -0.0064(15) -0.0164(14) -0.0006(13)
C9 0.0207(17) 0.037(2) 0.0361(19) -0.0120(16) -0.0020(14) -0.0056(14)
C10 0.039(2) 0.042(2) 0.075(3) -0.029(2) -0.015(2) -0.0117(19)
C11 0.112(5) 0.091(4) 0.057(3) -0.043(3) -0.019(3) -0.023(4)
C12 0.046(3) 0.091(4) 0.0241(19) 0.005(2) -0.0129(17) -0.037(3)
Mn2 0.0166(3) 0.0178(3) 0.0165(3) -0.0068(3) -0.0032(2) -0.0029(2)
O2 0.0298(13) 0.0192(12) 0.0242(12) -0.0062(10) -0.0072(10) -0.0077(10)
N9 0.0202(13) 0.0218(13) 0.0212(12) -0.0084(11) -0.0045(10) -0.0042(10)
N10 0.0226(14) 0.0284(15) 0.0288(14) -0.0154(12) -0.0042(11) -0.0021(11)
N11 0.0207(13) 0.0287(15) 0.0269(14) -0.0145(12) -0.0040(11) -0.0013(11)
N12 0.0194(13) 0.0177(12) 0.0205(12) -0.0055(10) -0.0039(10) -0.0021(10)
N13 0.0256(14) 0.0211(13) 0.0193(13) -0.0055(11) -0.0026(10) -0.0003(11)
N14 0.0349(16) 0.0210(14) 0.0195(13) -0.0074(11) -0.0052(11) 0.0007(12)
N15 0.0308(15) 0.0193(13) 0.0199(13) -0.0077(11) -0.0047(11) -0.0045(11)
N16 0.0231(13) 0.0198(13) 0.0177(12) -0.0073(10) -0.0046(10) -0.0038(10)
C13 0.0220(15) 0.0202(15) 0.0208(15) -0.0079(12) -0.0025(12) -0.0035(12)
C14 0.0197(15) 0.0229(16) 0.0302(17) -0.0099(14) -0.0104(13) -0.0001(12)
C15 0.036(2) 0.044(2) 0.0272(18) -0.0019(16) -0.0127(15) -0.0106(17)
C16 0.044(2) 0.053(3) 0.045(2) -0.023(2) -0.0235(19) 0.000(2)
C17 0.055(3) 0.098(4) 0.047(3) -0.025(3) -0.009(2) -0.045(3)
C18 0.0259(18) 0.0308(19) 0.044(2) -0.0123(16) -0.0126(15) -0.0058(14)
C19 0.0242(16) 0.0198(15) 0.0202(14) -0.0056(12) -0.0031(12) -0.0051(12)
C20 0.047(2) 0.040(2) 0.0152(16) -0.0011(15) 0.0026(15) 0.0091(18)
C21 0.044(2) 0.047(2) 0.032(2) -0.0190(18) 0.0096(17) -0.0136(19)
C24 0.079(4) 0.056(3) 0.040(2) -0.006(2) -0.004(2) -0.005(3)
Cl1 0.0391(5) 0.0284(4) 0.0254(4) -0.0112(3) -0.0086(3) -0.0044(4)
O3 0.0461(19) 0.0337(17) 0.114(3) 0.0021(19) -0.025(2) 0.0010(14)
O4 0.053(2) 0.063(2) 0.146(4) -0.061(3) -0.058(2) 0.0211(17)
O5 0.0473(19) 0.122(3) 0.074(2) -0.077(2) 0.0004(17) -0.020(2)
O6 0.162(4) 0.100(3) 0.0298(17) -0.022(2) 0.016(2) -0.070(3)
Cl2 0.0265(4) 0.0205(4) 0.0219(4) -0.0040(3) -0.0055(3) -0.0068(3)
O7 0.0386(15) 0.0285(14) 0.0466(16) 0.0099(12) -0.0141(12) -0.0077(12)
O8 0.0253(12) 0.0255(12) 0.0306(12) -0.0039(10) -0.0073(10) -0.0041(10)
O9 0.0386(15) 0.0484(16) 0.0387(14) -0.0250(13) -0.0051(12) -0.0155(13)
O10 0.0344(14) 0.0318(13) 0.0271(12) -0.0126(11) -0.0034(10) -0.0037(11)
C4B 0.086(5) 0.177(8) 0.127(6) -0.107(6) 0.066(5) -0.078(5)
C22B 0.171(7) 0.143(6) 0.028(2) -0.033(3) 0.030(3) -0.141(6)
C23B 0.111(5) 0.068(4) 0.164(7) -0.071(5) -0.098(5) 0.029(4)

loop_
_atom_type_symbol
_atom_type_description
_atom_type_scat_dispersion_real
_atom_type_scat_dispersion_imag
_atom_type_scat_source
C C 0.0033 0.0016 'International Tables Vol C Tables 4.2.6.8 and 6.1.1.4'
Cl Cl 0.1484 0.1585 'International Tables Vol C Tables 4.2.6.8 and 6.1.1.4'
Mn Mn 0.3368 0.7283 'International Tables Vol C Tables 4.2.6.8 and 6.1.1.4'
N N 0.0061 0.0033 'International Tables Vol C Tables 4.2.6.8 and 6.1.1.4'
O O 0.0106 0.0060 'International Tables Vol C Tables 4.2.6.8 and 6.1.1.4'
H H 0.0000 0.0000 'International Tables Vol C Tables 4.2.6.8 and 6.1.1.4'

loop_
_geom_angle_atom_site_label_1
_geom_angle_atom_site_label_2
_geom_angle_atom_site_label_3
_geom_angle
_geom_angle_site_symmetry_1
_geom_angle_site_symmetry_3
_geom_angle_publ_flag
O1 Mn1 O1 180.0 2_575 . ?
O1 Mn1 N4 92.00(9) 2_575 . ?
O1 Mn1 N4 88.00(9) . . ?
O1 Mn1 N4 88.00(9) 2_575 2_575 ?
O1 Mn1 N4 92.00(9) . 2_575 ?
N4 Mn1 N4 180.0 . 2_575 ?
O1 Mn1 N8 93.96(9) 2_575 2_575 ?
O1 Mn1 N8 86.04(9) . 2_575 ?
N4 Mn1 N8 91.79(10) . 2_575 ?
N4 Mn1 N8 88.21(10) 2_575 2_575 ?
O1 Mn1 N8 86.04(9) 2_575 . ?
O1 Mn1 N8 93.96(9) . . ?
N4 Mn1 N8 88.21(10) . . ?
N4 Mn1 N8 91.79(10) 2_575 . ?
N8 Mn1 N8 180.0 2_575 . ?
Mn1 O1 H12 123(3) . . ?
Mn1 O1 H11 123(3) . . ?
H12 O1 H11 109(4) . . ?
C1 N1 N2 108.6(3) . . ?
C1 N1 C2 128.5(3) . . ?
N2 N1 C2 122.9(3) . . ?
N3 N2 N1 106.8(3) . . ?
N2 N3 N4 110.0(3) . . ?
C1 N4 N3 105.9(3) . . ?
C1 N4 Mn1 131.2(2) . . ?
N3 N4 Mn1 122.9(2) . . ?
C7 N5 N6 108.2(3) . . ?
C7 N5 C8 129.7(3) . . ?
N6 N5 C8 122.1(3) . . ?
N7 N6 N5 106.5(2) . . ?
N6 N7 N8 110.4(2) . . ?
C7 N8 N7 105.6(3) . . ?
C7 N8 Mn1 125.2(2) . . ?
N7 N8 Mn1 128.3(2) . . ?
N4 C1 N1 108.6(3) . . ?
N4 C1 H1 125.7 . . ?
N1 C1 H1 125.7 . . ?
N1 C2 C6 112.1(3) . . ?
N1 C2 C3 110.5(4) . . ?
C6 C2 C3 104.8(3) . . ?
N1 C2 H2 109.8 . . ?
C6 C2 H2 109.8 . . ?
C3 C2 H2 109.8 . . ?
C4B C3 C2 104.0(4) . . ?
C4B C3 H3A 110.9 . . ?
C2 C3 H3A 110.9 . . ?
C4B C3 H3B 110.9 . . ?
C2 C3 H3B 110.9 . . ?
H3A C3 H3B 109.0 . . ?
C4B C5 C6 107.1(4) . . ?
C4B C5 H5A 110.3 . . ?
C6 C5 H5A 110.3 . . ?
C4B C5 H5B 110.3 . . ?
C6 C5 H5B 110.3 . . ?
H5A C5 H5B 108.6 . . ?
C5 C6 C2 107.3(4) . . ?
C5 C6 H6A 110.2 . . ?
C2 C6 H6A 110.2 . . ?
C5 C6 H6B 110.2 . . ?
C2 C6 H6B 110.2 . . ?
H6A C6 H6B 108.5 . . ?
N8 C7 N5 109.4(3) . . ?
N8 C7 H7 125.3 . . ?
N5 C7 H7 125.3 . . ?
N5 C8 C9 111.4(3) . . ?
N5 C8 C12 110.7(3) . . ?
C9 C8 C12 103.2(3) . . ?
N5 C8 H8 110.5 . . ?
C9 C8 H8 110.5 . . ?
C12 C8 H8 110.5 . . ?
C10 C9 C8 105.9(3) . . ?
C10 C9 H9A 110.5 . . ?
C8 C9 H9A 110.5 . . ?
C10 C9 H9B 110.5 . . ?
C8 C9 H9B 110.5 . . ?
H9A C9 H9B 108.7 . . ?
C11 C10 C9 104.2(4) . . ?
C11 C10 H10A 110.9 . . ?
C9 C10 H10A 110.9 . . ?
C11 C10 H10B 110.9 . . ?
C9 C10 H10B 110.9 . . ?
H10A C10 H10B 108.9 . . ?
C10 C11 C12 106.7(4) . . ?
C10 C11 H11A 110.4 . . ?
C12 C11 H11A 110.4 . . ?
C10 C11 H11B 110.4 . . ?
C12 C11 H11B 110.4 . . ?
H11A C11 H11B 108.6 . . ?
C11 C12 C8 106.7(4) . . ?
C11 C12 H12A 110.4 . . ?
C8 C12 H12A 110.4 . . ?
C11 C12 H12B 110.4 . . ?
C8 C12 H12B 110.4 . . ?
H12A C12 H12B 108.6 . . ?
O2 Mn2 O2 180.0 2_765 . ?
O2 Mn2 N12 86.45(9) 2_765 . ?
O2 Mn2 N12 93.55(9) . . ?
O2 Mn2 N12 93.55(9) 2_765 2_765 ?
O2 Mn2 N12 86.45(9) . 2_765 ?
N12 Mn2 N12 180.0 . 2_765 ?
O2 Mn2 N16 90.18(9) 2_765 2_765 ?
O2 Mn2 N16 89.82(9) . 2_765 ?
N12 Mn2 N16 88.76(9) . 2_765 ?
N12 Mn2 N16 91.24(9) 2_765 2_765 ?
O2 Mn2 N16 89.82(9) 2_765 . ?
O2 Mn2 N16 90.18(9) . . ?
N12 Mn2 N16 91.24(9) . . ?
N12 Mn2 N16 88.76(9) 2_765 . ?
N16 Mn2 N16 180.0 2_765 . ?
Mn2 O2 H22 125(3) . . ?
Mn2 O2 H21 126(4) . . ?
H22 O2 H21 107(4) . . ?
C13 N9 N10 108.6(2) . . ?
C13 N9 C14 130.9(3) . . ?
N10 N9 C14 120.4(2) . . ?
N11 N10 N9 106.9(2) . . ?
N10 N11 N12 110.1(2) . . ?
C13 N12 N11 106.0(2) . . ?
C13 N12 Mn2 135.1(2) . . ?
N11 N12 Mn2 118.79(19) . . ?
C19 N13 N14 108.3(3) . . ?
C19 N13 C20 131.5(3) . . ?
N14 N13 C20 120.1(3) . . ?
N15 N14 N13 106.6(2) . . ?
N14 N15 N16 110.6(2) . . ?
C19 N16 N15 105.4(2) . . ?
C19 N16 Mn2 130.8(2) . . ?
N15 N16 Mn2 123.32(19) . . ?
N12 C13 N9 108.5(3) . . ?
N12 C13 H13 125.8 . . ?
N9 C13 H13 125.8 . . ?
N9 C14 C18 112.7(3) . . ?
N9 C14 C15 113.2(3) . . ?
C18 C14 C15 105.3(3) . . ?
N9 C14 H14 108.5 . . ?
C18 C14 H14 108.5 . . ?
C15 C14 H14 108.5 . . ?
C16 C15 C14 104.8(3) . . ?
C16 C15 H15A 110.8 . . ?
C14 C15 H15A 110.8 . . ?
C16 C15 H15B 110.8 . . ?
C14 C15 H15B 110.8 . . ?
H15A C15 H15B 108.9 . . ?
C17 C16 C15 107.4(3) . . ?
C17 C16 H16A 110.2 . . ?
C15 C16 H16A 110.2 . . ?
C17 C16 H16B 110.2 . . ?
C15 C16 H16B 110.2 . . ?
H16A C16 H16B 108.5 . . ?
C16 C17 C18 108.2(3) . . ?
C16 C17 H17A 110.1 . . ?
C18 C17 H17A 110.1 . . ?
C16 C17 H17B 110.1 . . ?
C18 C17 H17B 110.1 . . ?
H17A C17 H17B 108.4 . . ?
C17 C18 C14 102.3(3) . . ?
C17 C18 H18A 111.3 . . ?
C14 C18 H18A 111.3 . . ?
C17 C18 H18B 111.3 . . ?
C14 C18 H18B 111.3 . . ?
H18A C18 H18B 109.2 . . ?
N16 C19 N13 109.1(3) . . ?
N16 C19 H19 125.5 . . ?
N13 C19 H19 125.5 . . ?
N13 C20 C24 112.8(3) . . ?
N13 C20 C21 110.9(3) . . ?
C24 C20 C21 112.9(4) . . ?
N13 C20 H20 106.6 . . ?
C24 C20 H20 106.6 . . ?
C21 C20 H20 106.6 . . ?
C20 C21 C22B 101.1(4) . . ?
C20 C21 H21A 111.6 . . ?
C22B C21 H21A 111.6 . . ?
C20 C21 H21B 111.6 . . ?
C22B C21 H21B 111.6 . . ?
H21A C21 H21B 109.4 . . ?
C23B C24 C20 99.2(5) . . ?
C23B C24 H24A 111.9 . . ?
C20 C24 H24A 111.9 . . ?
C23B C24 H24B 111.9 . . ?
C20 C24 H24B 111.9 . . ?
H24A C24 H24B 109.6 . . ?
O6 Cl1 O5 109.3(2) . . ?
O6 Cl1 O3 109.5(3) . . ?
O5 Cl1 O3 110.8(3) . . ?
O6 Cl1 O4 109.5(3) . . ?
O5 Cl1 O4 110.1(2) . . ?
O3 Cl1 O4 107.6(2) . . ?
O7 Cl2 O9 111.33(18) . . ?
O7 Cl2 O10 109.46(17) . . ?
O9 Cl2 O10 109.28(15) . . ?
O7 Cl2 O8 109.76(15) . . ?
O9 Cl2 O8 108.85(15) . . ?
O10 Cl2 O8 108.10(14) . . ?
C5 C4B C3 107.8(6) . . ?
C5 C4B H4B1 110.2 . . ?
C3 C4B H4B1 110.2 . . ?
C5 C4B H4B2 110.2 . . ?
C3 C4B H4B2 110.2 . . ?
H4B1 C4B H4B2 108.5 . . ?
C21 C22B C23B 97.4(4) . . ?
C21 C22B H22A 112.3 . . ?
C23B C22B H22A 112.3 . . ?
C21 C22B H22B 112.3 . . ?
C23B C22B H22B 112.3 . . ?
H22A C22B H22B 109.9 . . ?
C24 C23B C22B 108.1(4) . . ?
C24 C23B H23A 110.1 . . ?
C22B C23B H23A 110.1 . . ?
C24 C23B H23B 110.1 . . ?
C22B C23B H23B 110.1 . . ?
H23A C23B H23B 108.4 . . ?

loop_
_geom_bond_atom_site_label_1
_geom_bond_atom_site_label_2
_geom_bond_distance
_geom_bond_site_symmetry_2
_geom_bond_publ_flag
Mn1 O1 2.157(2) 2_575 ?
Mn1 O1 2.157(2) . ?
Mn1 N4 2.249(3) . ?
Mn1 N4 2.249(3) 2_575 ?
Mn1 N8 2.276(3) 2_575 ?
Mn1 N8 2.276(3) . ?
O1 H12 0.86(5) . ?
O1 H11 0.79(5) . ?
N1 C1 1.324(4) . ?
N1 N2 1.347(4) . ?
N1 C2 1.483(4) . ?
N2 N3 1.287(4) . ?
N3 N4 1.367(4) . ?
N4 C1 1.315(4) . ?
N5 C7 1.324(4) . ?
N5 N6 1.349(3) . ?
N5 C8 1.484(4) . ?
N6 N7 1.296(4) . ?
N7 N8 1.360(4) . ?
N8 C7 1.312(4) . ?
C1 H1 0.9500 . ?
C2 C6 1.523(6) . ?
C2 C3 1.526(6) . ?
C2 H2 1.0000 . ?
C3 C4B 1.503(8) . ?
C3 H3A 0.9900 . ?
C3 H3B 0.9900 . ?
C5 C4B 1.437(8) . ?
C5 C6 1.500(6) . ?
C5 H5A 0.9900 . ?
C5 H5B 0.9900 . ?
C6 H6A 0.9900 . ?
C6 H6B 0.9900 . ?
C7 H7 0.9500 . ?
C8 C9 1.514(5) . ?
C8 C12 1.555(6) . ?
C8 H8 1.0000 . ?
C9 C10 1.501(5) . ?
C9 H9A 0.9900 . ?
C9 H9B 0.9900 . ?
C10 C11 1.463(7) . ?
C10 H10A 0.9900 . ?
C10 H10B 0.9900 . ?
C11 C12 1.502(7) . ?
C11 H11A 0.9900 . ?
C11 H11B 0.9900 . ?
C12 H12A 0.9900 . ?
C12 H12B 0.9900 . ?
Mn2 O2 2.173(2) 2_765 ?
Mn2 O2 2.173(2) . ?
Mn2 N12 2.243(3) . ?
Mn2 N12 2.243(3) 2_765 ?
Mn2 N16 2.302(2) 2_765 ?
Mn2 N16 2.302(2) . ?
O2 H22 0.84(4) . ?
O2 H21 0.77(5) . ?
N9 C13 1.325(4) . ?
N9 N10 1.344(4) . ?
N9 C14 1.472(4) . ?
N10 N11 1.288(4) . ?
N11 N12 1.361(4) . ?
N12 C13 1.319(4) . ?
N13 C19 1.327(4) . ?
N13 N14 1.346(4) . ?
N13 C20 1.484(4) . ?
N14 N15 1.287(4) . ?
N15 N16 1.363(4) . ?
N16 C19 1.315(4) . ?
C13 H13 0.9500 . ?
C14 C18 1.523(5) . ?
C14 C15 1.530(5) . ?
C14 H14 1.0000 . ?
C15 C16 1.523(5) . ?
C15 H15A 0.9900 . ?
C15 H15B 0.9900 . ?
C16 C17 1.481(6) . ?
C16 H16A 0.9900 . ?
C16 H16B 0.9900 . ?
C17 C18 1.522(5) . ?
C17 H17A 0.9900 . ?
C17 H17B 0.9900 . ?
C18 H18A 0.9900 . ?
C18 H18B 0.9900 . ?
C19 H19 0.9500 . ?
C20 C24 1.497(6) . ?
C20 C21 1.540(6) . ?
C20 H20 1.0000 . ?
C21 C22B 1.582(7) . ?
C21 H21A 0.9900 . ?
C21 H21B 0.9900 . ?
C24 C23B 1.396(9) . ?
C24 H24A 0.9900 . ?
C24 H24B 0.9900 . ?
Cl1 O6 1.388(3) . ?
Cl1 O5 1.412(3) . ?
Cl1 O3 1.416(3) . ?
Cl1 O4 1.423(3) . ?
Cl2 O7 1.420(3) . ?
Cl2 O9 1.425(2) . ?
Cl2 O10 1.452(2) . ?
Cl2 O8 1.456(2) . ?
C4B H4B1 0.9900 . ?
C4B H4B2 0.9900 . ?
C22B C23B 1.609(10) . ?
C22B H22A 0.9900 . ?
C22B H22B 0.9900 . ?
C23B H23A 0.9900 . ?
C23B H23B 0.9900 . ?

loop_
_geom_contact_atom_site_label_1
_geom_contact_atom_site_label_2
_geom_contact_distance
_geom_contact_site_symmetry_1
_geom_contact_site_symmetry_2
_geom_contact_publ_flag
? ? ? ? ? ?

loop_
_geom_hbond_atom_site_label_D
_geom_hbond_atom_site_label_H
_geom_hbond_atom_site_label_A
_geom_hbond_distance_DH
_geom_hbond_distance_HA
_geom_hbond_distance_DA
_geom_hbond_angle_DHA
_geom_hbond_site_symmetry_A
? ? ? ? ? ? ? ?

loop_
_geom_torsion_atom_site_label_1
_geom_torsion_atom_site_label_2
_geom_torsion_atom_site_label_3
_geom_torsion_atom_site_label_4
_geom_torsion
_geom_torsion_site_symmetry_1
_geom_torsion_site_symmetry_2
_geom_torsion_site_symmetry_3
_geom_torsion_site_symmetry_4
_geom_torsion_publ_flag
C1 N1 N2 N3 -0.2(4) . . . . ?
C2 N1 N2 N3 178.5(3) . . . . ?
N1 N2 N3 N4 0.0(4) . . . . ?
N2 N3 N4 C1 0.2(4) . . . . ?
N2 N3 N4 Mn1 -179.7(2) . . . . ?
C7 N5 N6 N7 0.4(3) . . . . ?
C8 N5 N6 N7 -179.1(3) . . . . ?
N5 N6 N7 N8 -0.1(3) . . . . ?
N6 N7 N8 C7 -0.2(3) . . . . ?
N6 N7 N8 Mn1 169.5(2) . . . . ?
N3 N4 C1 N1 -0.3(3) . . . . ?
Mn1 N4 C1 N1 179.6(2) . . . . ?
N2 N1 C1 N4 0.3(4) . . . . ?
C2 N1 C1 N4 -178.3(3) . . . . ?
C1 N1 C2 C6 131.1(4) . . . . ?
N2 N1 C2 C6 -47.2(5) . . . . ?
C1 N1 C2 C3 -112.3(4) . . . . ?
N2 N1 C2 C3 69.3(4) . . . . ?
N1 C2 C3 C4B -96.8(5) . . . . ?
C6 C2 C3 C4B 24.2(6) . . . . ?
C4B C5 C6 C2 -9.0(7) . . . . ?
N1 C2 C6 C5 110.0(4) . . . . ?
C3 C2 C6 C5 -9.9(5) . . . . ?
N7 N8 C7 N5 0.5(4) . . . . ?
Mn1 N8 C7 N5 -169.6(2) . . . . ?
N6 N5 C7 N8 -0.6(4) . . . . ?
C8 N5 C7 N8 178.9(3) . . . . ?
C7 N5 C8 C9 -62.4(5) . . . . ?
N6 N5 C8 C9 117.0(3) . . . . ?
C7 N5 C8 C12 51.8(5) . . . . ?
N6 N5 C8 C12 -128.7(3) . . . . ?
N5 C8 C9 C10 92.6(4) . . . . ?
C12 C8 C9 C10 -26.2(4) . . . . ?
C8 C9 C10 C11 37.2(5) . . . . ?
C9 C10 C11 C12 -32.9(6) . . . . ?
C10 C11 C12 C8 16.5(6) . . . . ?
N5 C8 C12 C11 -113.1(4) . . . . ?
C9 C8 C12 C11 6.2(5) . . . . ?
C13 N9 N10 N11 0.6(3) . . . . ?
C14 N9 N10 N11 177.3(3) . . . . ?
N9 N10 N11 N12 -0.5(3) . . . . ?
N10 N11 N12 C13 0.2(3) . . . . ?
N10 N11 N12 Mn2 -176.0(2) . . . . ?
C19 N13 N14 N15 0.5(4) . . . . ?
C20 N13 N14 N15 178.1(3) . . . . ?
N13 N14 N15 N16 0.1(3) . . . . ?
N14 N15 N16 C19 -0.6(3) . . . . ?
N14 N15 N16 Mn2 172.0(2) . . . . ?
N11 N12 C13 N9 0.2(3) . . . . ?
Mn2 N12 C13 N9 175.4(2) . . . . ?
N10 N9 C13 N12 -0.5(3) . . . . ?
C14 N9 C13 N12 -176.7(3) . . . . ?
C13 N9 C14 C18 69.2(4) . . . . ?
N10 N9 C14 C18 -106.7(3) . . . . ?
C13 N9 C14 C15 -50.1(5) . . . . ?
N10 N9 C14 C15 134.0(3) . . . . ?
N9 C14 C15 C16 152.2(3) . . . . ?
C18 C14 C15 C16 28.7(4) . . . . ?
C14 C15 C16 C17 -10.8(5) . . . . ?
C15 C16 C17 C18 -11.2(5) . . . . ?
C16 C17 C18 C14 28.5(5) . . . . ?
N9 C14 C18 C17 -158.6(3) . . . . ?
C15 C14 C18 C17 -34.8(4) . . . . ?
N15 N16 C19 N13 0.9(3) . . . . ?
Mn2 N16 C19 N13 -171.0(2) . . . . ?
N14 N13 C19 N16 -0.9(4) . . . . ?
C20 N13 C19 N16 -178.1(3) . . . . ?
C19 N13 C20 C24 22.4(6) . . . . ?
N14 N13 C20 C24 -154.6(4) . . . . ?
C19 N13 C20 C21 -105.4(4) . . . . ?
N14 N13 C20 C21 77.6(4) . . . . ?
N13 C20 C21 C22B 131.6(3) . . . . ?
C24 C20 C21 C22B 3.8(5) . . . . ?
N13 C20 C24 C23B -102.0(5) . . . . ?
C21 C20 C24 C23B 24.7(6) . . . . ?
C6 C5 C4B C3 25.0(8) . . . . ?
C2 C3 C4B C5 -31.0(7) . . . . ?
C20 C21 C22B C23B -26.5(4) . . . . ?
C20 C24 C23B C22B -43.7(6) . . . . ?
C21 C22B C23B C24 46.8(6) . . . . ?
